data_4319298
loop_
_publ_author_name
'William T. A. Harrison'
'Mark L. F. Phillips'
'Jesse Stanchfield'
'Tina M. Nenoff'

_publ_section_title
;
 Pseudopyramidal Building Units in Mixed Inorganic/Organic Network Solids:
 Syntheses, Structures, and Properties of \a- and \b-ZnHPO3.N4C2H4
;
_journal_name_full 'Inorganic Chemistry'
_journal_page_first 895
_journal_page_last 899
_journal_paper_doi 10.1021/ic000723j
_journal_volume 40
_journal_year 2001
_chemical_compound_source
;
hydrothermal reaction 
;
_chemical_formula_moiety ' C2 H5 Zn1 P1 O3 N4 '
_chemical_formula_sum 'C2 H5 N4 O3 P Zn'
_chemical_formula_weight 229.44
_chemical_melting_point ?
_chemical_name_systematic
;
?
;
_space_group_IT_number 14
_symmetry_cell_setting monoclinic
_symmetry_space_group_name_Hall '-P 2ybc'
_symmetry_space_group_name_H-M 'P 1 21/c 1'
_atom_sites_solution_hydrogens difmap
_atom_sites_solution_primary direct
_atom_sites_solution_secondary difmap
_audit_creation_date 00-05-08
_audit_creation_method CRYSTALS_ver_07-07-97
_cell_angle_alpha 90.
_cell_angle_beta 104.146(1)
_cell_angle_gamma 90.
_cell_formula_units_Z 4
_cell_length_a 9.7718(5)
_cell_length_b 8.2503(4)
_cell_length_c 9.2491(5)
_cell_measurement_reflns_used 3640
_cell_measurement_temperature 298
_cell_measurement_theta_max 32.50
_cell_measurement_theta_min 2.73
_cell_volume 723.05(6)
_diffrn_ambient_temperature 298
_diffrn_measurement_method \w/2\q
_diffrn_radiation_type 'Mo K\a'
_diffrn_radiation_wavelength 0.71073
_diffrn_reflns_av_R_equivalents 0.019
_diffrn_reflns_limit_h_max 11
_diffrn_reflns_limit_h_min -14
_diffrn_reflns_limit_k_max 9
_diffrn_reflns_limit_k_min -12
_diffrn_reflns_limit_l_max 13
_diffrn_reflns_limit_l_min -13
_diffrn_reflns_number 7305
_diffrn_reflns_theta_max 32.50
_diffrn_reflns_theta_min 1.00
_diffrn_standards_decay_% 0.00
_diffrn_standards_interval_count 0
_diffrn_standards_interval_time 0
_diffrn_standards_number 0
_exptl_absorpt_coefficient_mu 3.58
_exptl_absorpt_correction_T_max 0.802
_exptl_absorpt_correction_T_min 0.569
_exptl_absorpt_correction_type multi-scan
_exptl_absorpt_process_details SADABS
_exptl_crystal_colour ' colourless '
_exptl_crystal_density_diffrn 2.11
_exptl_crystal_density_meas ?
_exptl_crystal_description ' gem '
_exptl_crystal_F_000 457.30
_exptl_crystal_size_max 0.39
_exptl_crystal_size_mid 0.31
_exptl_crystal_size_min 0.19
_refine_diff_density_max 0.45
_refine_diff_density_min -0.32
_refine_ls_extinction_coef 64.3(32)
_refine_ls_extinction_method 'Larson 1970 Crystallographic Computing eq 22'
_refine_ls_goodness_of_fit_obs 1.0848
_refine_ls_hydrogen_treatment refall
_refine_ls_matrix_type full
_refine_ls_number_parameters 121
_refine_ls_number_reflns 2222
_refine_ls_R_factor_obs 0.0233
_refine_ls_shift/su_max 0.000514
_refine_ls_structure_factor_coef F
_refine_ls_weighting_details
;
 Chebychev polynomial with   3 parameters (Carruthers & Watkin, 1979)
 0.215 0.146 0.954E-01
;
_refine_ls_weighting_scheme calc
_refine_ls_wR_factor_obs 0.0252
_reflns_limit_h_max 14
_reflns_limit_h_min -14
_reflns_limit_k_max 12
_reflns_limit_k_min 0
_reflns_limit_l_max 13
_reflns_limit_l_min 0
_reflns_number_observed 2222
_reflns_number_total 2575
_reflns_observed_criterion >1.00\s(I)
_cod_data_source_file ic000723j_1.cif
_cod_data_source_block a-cgznpo
_cod_depositor_comments
;
The following automatic conversions were performed:

'_chemical_melting_point' value 'not measured' was changed to '?' -
the value is undefined or not given.

Automatic conversion script
Id: cif_fix_values 1569 2011-02-09 13:29:24Z adriana 

The following automatic conversions were performed:

'_symmetry_cell_setting' value 'Monoclinic ' changed to 'monoclinic'
according to the built-in table from CIF Core dictionary named
'cif_core.dic' version 2.4.1 from 2010-06-29.

Automatic conversion script
Id: cif_fix_values 1646 2011-03-28 12:23:43Z adriana 

The following automatic conversions were performed:

'_exptl_crystal_density_meas' value 'not measured' was changed to '?'
- the value is perceived as not measured.

Automatic conversion script
Id: cif_fix_values 3008 2015-01-20 13:52:24Z robertas 
;
_cod_original_cell_volume 723.1
_cod_original_sg_symbol_H-M 'P 1 21/c 1 '
_cod_original_formula_sum ' C2 H5 Zn1 P1 O3 N4 '
_cod_database_code 4319298

loop_
_symmetry_equiv_pos_as_xyz
x,y,z
-x,-y,-z
-x,y+1/2,-z+1/2
x,-y+1/2,z+1/2

loop_
_atom_site_aniso_label
_atom_site_aniso_U_11
_atom_site_aniso_U_22
_atom_site_aniso_U_33
_atom_site_aniso_U_23
_atom_site_aniso_U_13
_atom_site_aniso_U_12
Zn1 0.01687(8) 0.02274(9) 0.01635(8) 0.00021(6) 0.00522(5) 0.00145(6)
P1 0.01947(15) 0.01882(15) 0.01490(14) -0.00012(11) 0.00424(11) -0.00028(11)
O1 0.0254(5) 0.0341(6) 0.0189(4) -0.0037(4) 0.0090(4) -0.0070(4)
O2 0.0219(5) 0.0308(6) 0.0273(5) 0.0092(4) 0.0071(4) 0.0047(4)
O3 0.0299(5) 0.0270(5) 0.0158(4) -0.0028(4) 0.0047(4) -0.0032(4)
N1 0.0217(6) 0.0389(8) 0.0470(9) 0.0036(7) 0.0105(6) 0.0058(5)
N2 0.0257(6) 0.0384(7) 0.0315(6) 0.0113(6) 0.0137(5) 0.0105(5)
N3 0.0303(6) 0.0368(7) 0.0244(6) 0.0055(5) 0.0105(5) 0.0082(6)
N4 0.0290(6) 0.0390(8) 0.0297(6) 0.0050(6) 0.0134(5) 0.0122(6)
C1 0.0216(6) 0.0296(7) 0.0310(7) 0.0063(6) 0.0072(5) 0.0019(5)
C2 0.0184(5) 0.0258(6) 0.0250(6) 0.0008(5) 0.0076(5) 0.0003(5)

loop_
_atom_site_label
_atom_site_fract_x
_atom_site_fract_y
_atom_site_fract_z
_atom_site_U_iso_or_equiv
_atom_site_occupancy
_atom_site_thermal_displace_type
Zn1 0.324853(17) 0.10419(2) 0.040809(17) 0.0185 1.0000 Uani
P1 0.51909(4) -0.16770(4) 0.20810(4) 0.0177 1.0000 Uani
O1 0.36827(12) 0.07882(15) -0.15002(12) 0.0255 1.0000 Uani
O2 0.37932(12) -0.07812(15) 0.17323(13) 0.0265 1.0000 Uani
O3 0.42903(12) 0.29992(14) 0.12552(11) 0.0244 1.0000 Uani
N1 0.12630(16) 0.1475(2) 0.0332(2) 0.0355 1.0000 Uani
N2 -0.08053(15) 0.2616(2) 0.10006(17) 0.0307 1.0000 Uani
N3 -0.15055(16) 0.4061(2) -0.12594(16) 0.0299 1.0000 Uani
N4 -0.25873(16) 0.4467(2) 0.06363(17) 0.0315 1.0000 Uani
C1 0.02752(16) 0.2043(2) 0.05978(19) 0.0273 1.0000 Uani
C2 -0.16286(15) 0.37024(18) 0.01049(17) 0.0226 1.0000 Uani
H1 0.498(2) -0.299(3) 0.144(2) 0.026(5) 1.0000 Uiso
H31 -0.213(3) 0.470(3) -0.186(3) 0.037(6) 1.0000 Uiso
H32 -0.104(3) 0.346(4) -0.170(3) 0.047(7) 1.0000 Uiso
H41 -0.321(3) 0.515(3) 0.004(3) 0.039(6) 1.0000 Uiso
H42 -0.272(3) 0.419(3) 0.150(3) 0.045(7) 1.0000 Uiso

loop_
_atom_type_symbol
_atom_type_scat_dispersion_real
_atom_type_scat_dispersion_imag
_atom_type_scat_Cromer_Mann_a1
_atom_type_scat_Cromer_Mann_b1
_atom_type_scat_Cromer_Mann_a2
_atom_type_scat_Cromer_Mann_b2
_atom_type_scat_Cromer_Mann_a3
_atom_type_scat_Cromer_Mann_b3
_atom_type_scat_Cromer_Mann_a4
_atom_type_scat_Cromer_Mann_b4
_atom_type_scat_Cromer_Mann_c
_atom_type_scat_source
'Zn  ' 0.2220 1.4310 14.0743 3.2655 7.0318 0.2333 5.1652 10.3163 2.4100 58.7097 1.3041 International_Tables_Vol_IV_Table_2.2B
'P   ' 0.0900 0.0950 6.4345 1.9067 4.1791 27.1570 1.7800 0.5260 1.4908 68.1645 1.1149 International_Tables_Vol_IV_Table_2.2B
'O   ' 0.0080 0.0060 3.0485 13.2771 2.2868 5.7011 1.5463 0.3239 0.8670 32.9089 0.2508 International_Tables_Vol_IV_Table_2.2B
'N   ' 0.0040 0.0030 12.2126 0.0057 3.1322 9.8933 2.0125 28.9975 1.1663 0.5826 -11.5290 International_Tables_Vol_IV_Table_2.2B
'C   ' 0.0020 0.0020 2.3100 20.8439 1.0200 10.2075 1.5886 0.5687 0.8650 51.6512 0.2156 International_Tables_Vol_IV_Table_2.2B
'H   ' 0.0000 0.0000 0.4930 10.5109 0.3229 26.1257 0.1402 3.1424 0.0408 57.7997 0.0030 International_Tables_Vol_IV_Table_2.2B

loop_
_geom_angle_atom_site_label_1
_geom_angle_site_symmetry_1
_geom_angle_atom_site_label_2
_geom_angle_site_symmetry_2
_geom_angle_atom_site_label_3
_geom_angle_site_symmetry_3
_geom_angle
_geom_angle_publ_flag
O1 . Zn1 . O2 . 114.12(5) yes
O1 . Zn1 . O3 . 104.24(5) yes
O2 . Zn1 . O3 . 110.57(5) yes
O1 . Zn1 . N1 . 115.18(6) yes
O2 . Zn1 . N1 . 106.40(6) yes
O3 . Zn1 . N1 . 106.06(6) yes
O1 2_655 P1 . O2 . 112.37(7) yes
O1 2_655 P1 . O3 3_645 110.48(6) yes
O2 . P1 . O3 3_645 111.15(6) yes
O1 2_655 P1 . H1 . 107.5(10) no
O2 . P1 . H1 . 107.1(10) no
O3 3_645 P1 . H1 . 108.0(10) no
Zn1 . O1 . P1 2_655 127.62(7) yes
Zn1 . O2 . P1 . 127.51(7) yes
Zn1 . O3 . P1 3_655 123.99(7) yes
Zn1 . N1 . C1 . 160.26(16) yes
C1 . N2 . C2 . 118.29(14) yes
C2 . N3 . H31 . 121.3(16) no
C2 . N3 . H32 . 120.5(20) no
H31 . N3 . H32 . 114.6(26) no
C2 . N4 . H41 . 119.8(17) no
C2 . N4 . H42 . 119.7(19) no
H41 . N4 . H42 . 119.7(25) no
N1 . C1 . N2 . 175.24(18) yes
N2 . C2 . N3 . 123.60(14) yes
N2 . C2 . N4 . 117.45(14) yes
N3 . C2 . N4 . 118.94(15) yes

loop_
_geom_bond_atom_site_label_1
_geom_bond_site_symmetry_1
_geom_bond_atom_site_label_2
_geom_bond_site_symmetry_2
_geom_bond_distance
_geom_bond_publ_flag
Zn1 . O1 . 1.925(1) yes
Zn1 . O2 . 1.9305(11) yes
Zn1 . O3 . 1.9668(11) yes
Zn1 . N1 . 1.9570(15) yes
P1 . O1 2_655 1.5254(11) yes
P1 . O2 . 1.5167(12) yes
P1 . O3 3_645 1.5215(11) yes
P1 . H1 . 1.23(2) no
N1 . C1 . 1.152(2) yes
N2 . C1 . 1.292(2) yes
N2 . C2 . 1.346(2) yes
N3 . C2 . 1.330(2) yes
N3 . H31 . 0.89(3) no
N3 . H32 . 0.84(3) no
N4 . C2 . 1.3198(19) yes
N4 . H41 . 0.91(3) no
N4 . H42 . 0.87(3) no
